data_1507499
loop_
_publ_author_name
'Schr\"oder, J\"org'
'Henke, Andreas'
'Wenzel, Herbert'
'Brandstetter, Hans'
'Stammler, Hans G.'
'Stammler, Anja'
'Pfeiffer, Wolf D.'
'Tschesche, Harald'

_publ_section_title
;
 Structure-Based Design and Synthesis of Potent Matrix Metalloproteinase
 Inhibitors Derived from a 6H-1,3,4-Thiadiazine Scaffold
;
_journal_issue 20
_journal_name_full 'Journal of Medicinal Chemistry'
_journal_page_first 3231
_journal_paper_doi 10.1021/jm010887p
_journal_volume 44
_journal_year 2001
_chemical_formula_moiety 'C12 H13 Br Cl N3 S'
_chemical_formula_sum 'C12 H13 Br Cl N3 S'
_chemical_formula_weight 346.67
_chemical_name_systematic ?
_space_group_IT_number 14
_symmetry_cell_setting monoclinic
_symmetry_space_group_name_Hall '-P 2ybc'
_symmetry_space_group_name_H-M 'P 1 21/c 1'
_atom_sites_solution_hydrogens geom
_atom_sites_solution_primary direct
_atom_sites_solution_secondary difmap
_audit_creation_method SHELXL-97
_cell_angle_alpha 90.0000(17)
_cell_angle_beta 102.9950(19)
_cell_angle_gamma 90.000(3)
_cell_formula_units_Z 8
_cell_length_a 21.3350(6)
_cell_length_b 9.3150(2)
_cell_length_c 14.4910(4)
_cell_measurement_temperature 100(2)
_cell_volume 2806.12(13)
_computing_cell_refinement 'HKL Scalepack (Otwinowski & Minor 1997)'
_computing_data_collection KappaCCD
_computing_data_reduction 'Denzo and Scalepak (Otwinowski & Minor, 1997)'
_computing_molecular_graphics 'SHELXTL-PLUS (1990)'
_computing_publication_material 'SHELXL-97 (Sheldrick, 1997)'
_computing_structure_refinement 'SHELXL-97 (Sheldrick, 1997)'
_computing_structure_solution 'SHELXS-97 (Sheldrick, 1990)'
_diffrn_ambient_temperature 100(2)
_diffrn_measured_fraction_theta_full 0.937
_diffrn_measured_fraction_theta_max 0.937
_diffrn_measurement_device_type 'Kappa CCD'
_diffrn_measurement_method 'CCD; rotation images; thick slices'
_diffrn_radiation_monochromator graphite
_diffrn_radiation_source 'fine-focus sealed tube'
_diffrn_radiation_type MoK\a
_diffrn_radiation_wavelength 0.71073
_diffrn_reflns_av_R_equivalents 0.0615
_diffrn_reflns_av_sigmaI/netI 0.0398
_diffrn_reflns_limit_h_max 30
_diffrn_reflns_limit_h_min -30
_diffrn_reflns_limit_k_max 13
_diffrn_reflns_limit_k_min -13
_diffrn_reflns_limit_l_max 19
_diffrn_reflns_limit_l_min -20
_diffrn_reflns_number 51635
_diffrn_reflns_theta_full 30.00
_diffrn_reflns_theta_max 30.00
_diffrn_reflns_theta_min 2.40
_exptl_absorpt_coefficient_mu 3.254
_exptl_absorpt_correction_T_max 0.4418
_exptl_absorpt_correction_T_min 0.2930
_exptl_absorpt_correction_type 'Semi-empirical from equivalents'
_exptl_crystal_colour Colourless
_exptl_crystal_density_diffrn 1.641
_exptl_crystal_density_method 'not measured'
_exptl_crystal_description Irregular
_exptl_crystal_F_000 1392
_exptl_crystal_size_max 0.50
_exptl_crystal_size_mid 0.30
_exptl_crystal_size_min 0.30
_refine_diff_density_max 1.033
_refine_diff_density_min -0.702
_refine_diff_density_rms 0.097
_refine_ls_extinction_method none
_refine_ls_goodness_of_fit_ref 1.037
_refine_ls_hydrogen_treatment mixed
_refine_ls_matrix_type full
_refine_ls_number_parameters 325
_refine_ls_number_reflns 8102
_refine_ls_number_restraints 0
_refine_ls_restrained_S_all 1.037
_refine_ls_R_factor_all 0.0699
_refine_ls_R_factor_gt 0.0456
_refine_ls_shift/su_max 0.001
_refine_ls_shift/su_mean 0.000
_refine_ls_structure_factor_coef Fsqd
_refine_ls_weighting_details 'w=1/[\s^2^(Fo^2^)+(0.0219P)^2^+7.9462P] where P=(Fo^2^+2Fc^2^)/3'
_refine_ls_weighting_scheme calc
_refine_ls_wR_factor_gt 0.0813
_refine_ls_wR_factor_ref 0.0881
_reflns_number_gt 6357
_reflns_number_total 8102
_reflns_threshold_expression >2sigma(I)
_cod_data_source_file jm010887p.cif
_cod_data_source_block compound16
_cod_depositor_comments
;
The following automatic conversions were performed:

'_symmetry_cell_setting' value 'Monoclinic' changed to 'monoclinic'
according to /home/saulius/struct/CIF-dictionaries/cif_core.dic
dictionary named 'cif_core.dic' version 2.4.2 from 2011-04-26.

Automatic conversion script
Id: cif_fix_values 1715 2011-07-08 13:25:40Z adriana 

The following automatic conversions were performed:

'_refine_ls_weighting_scheme' value 'calc
w=1/[\s^2^(Fo^2^)+(0.0219P)^2^+7.9462P] where P=(Fo^2^+2Fc^2^)/3' was
changed to 'calc'. New tag '_refine_ls_weighting_details' was
created. The value of the new tag was set to
'w=1/[\s^2^(Fo^2^)+(0.0219P)^2^+7.9462P] where P=(Fo^2^+2Fc^2^)/3'.

Automatic conversion script
Id: cif_fix_values 3143 2015-03-26 13:38:13Z robertas 
;
_cod_original_sg_symbol_H-M 'P 21/c'
_cod_database_code 1507499

loop_
_symmetry_equiv_pos_as_xyz
'x, y, z'
'-x, y+1/2, -z+1/2'
'-x, -y, -z'
'x, -y-1/2, z-1/2'

loop_
_atom_site_label
_atom_site_type_symbol
_atom_site_fract_x
_atom_site_fract_y
_atom_site_fract_z
_atom_site_U_iso_or_equiv
_atom_site_adp_type
_atom_site_occupancy
_atom_site_calc_flag
_atom_site_refinement_flags
Br1 Br 0.454130(13) 0.71758(3) 0.371692(19) 0.01669(7) Uani 1 d .
Br2 Br 0.051486(14) 0.21590(3) 0.118871(19) 0.01938(7) Uani 1 d .
S1 S 0.49573(3) 0.13903(8) 0.36048(5) 0.01724(14) Uani 1 d .
S2 S 0.01924(3) -0.36641(8) 0.13148(5) 0.01728(14) Uani 1 d .
Cl1 Cl 0.12259(3) -0.13113(9) 0.33957(5) 0.02288(15) Uani 1 d .
Cl2 Cl 0.38585(3) -0.65811(8) 0.14851(5) 0.02232(15) Uani 1 d .
N1 N 0.37392(11) 0.3018(3) 0.37366(16) 0.0160(5) Uani 1 d .
H1A H 0.3372 0.3472 0.3534 0.019 Uiso 0.50 calc PR
N2 N 0.43263(11) 0.3734(3) 0.39012(16) 0.0154(5) Uani 1 d .
H2A H 0.4338 0.4607 0.4138 0.019 Uiso 0.50 calc PR
N3 N 0.53328(11) 0.4121(3) 0.36531(18) 0.0201(5) Uani 1 d .
H3A H 0.5238 0.5042 0.3624 0.024 Uiso 1 calc R
N4 N 0.14050(11) -0.2029(3) 0.11449(16) 0.0168(5) Uani 1 d .
H4A H 0.1775 -0.1583 0.1340 0.020 Uiso 0.50 calc PR
N5 N 0.08184(11) -0.1307(3) 0.10091(17) 0.0169(5) Uani 1 d .
H5A H 0.0803 -0.0429 0.0781 0.020 Uiso 0.50 calc PR
N6 N -0.01838(11) -0.0967(3) 0.13101(17) 0.0185(5) Uani 1 d .
H6A H -0.0099 -0.0043 0.1379 0.022 Uiso 1 calc R
C1 C 0.31034(14) -0.0490(3) 0.4100(2) 0.0184(6) Uani 1 d .
H1B H 0.3481 -0.0949 0.4445 0.022 Uiso 1 calc R
C2 C 0.25173(14) -0.1174(3) 0.3988(2) 0.0189(6) Uani 1 d .
H2B H 0.2489 -0.2094 0.4258 0.023 Uiso 1 calc R
C3 C 0.19715(13) -0.0498(3) 0.3478(2) 0.0185(6) Uani 1 d .
C4 C 0.20010(14) 0.0812(3) 0.3049(2) 0.0206(6) Uani 1 d .
H4B H 0.1624 0.1238 0.2676 0.025 Uiso 1 calc R
C5 C 0.25895(14) 0.1498(3) 0.3172(2) 0.0193(6) Uani 1 d .
H5B H 0.2615 0.2408 0.2887 0.023 Uiso 1 calc R
C6 C 0.31479(13) 0.0863(3) 0.37132(19) 0.0154(5) Uani 1 d .
C7 C 0.37605(13) 0.1660(3) 0.38960(19) 0.0155(5) Uani 1 d .
C8 C 0.43858(13) 0.0922(3) 0.43000(19) 0.0162(5) Uani 1 d .
H8A H 0.4321 -0.0131 0.4289 0.019 Uiso 1 calc R
H8B H 0.4550 0.1223 0.4966 0.019 Uiso 1 calc R
C9 C 0.48732(14) 0.3218(3) 0.37324(19) 0.0177(6) Uani 1 d .
C10 C 0.59870(14) 0.3717(4) 0.3610(2) 0.0252(7) Uani 1 d .
H10A H 0.6082 0.4102 0.3020 0.030 Uiso 1 calc R
H10B H 0.6017 0.2657 0.3588 0.030 Uiso 1 calc R
C11 C 0.64729(15) 0.4258(4) 0.4429(2) 0.0270(7) Uani 1 d .
H11A H 0.6392 0.4145 0.5043 0.032 Uiso 1 calc R
C12 C 0.70078(18) 0.4884(4) 0.4355(3) 0.0433(10) Uani 1 d .
H12A H 0.7101 0.5011 0.3750 0.052 Uiso 1 calc R
H12B H 0.7303 0.5211 0.4907 0.052 Uiso 1 calc R
C13 C 0.20065(14) -0.5538(3) 0.0714(2) 0.0182(6) Uani 1 d .
H13A H 0.1623 -0.5952 0.0350 0.022 Uiso 1 calc R
C14 C 0.25797(14) -0.6281(3) 0.0828(2) 0.0196(6) Uani 1 d .
H14A H 0.2594 -0.7186 0.0532 0.024 Uiso 1 calc R
C15 C 0.31315(13) -0.5683(3) 0.1381(2) 0.0174(6) Uani 1 d .
C16 C 0.31190(13) -0.4379(3) 0.1822(2) 0.0187(6) Uani 1 d .
H16A H 0.3500 -0.3999 0.2215 0.022 Uiso 1 calc R
C17 C 0.25495(14) -0.3629(3) 0.1691(2) 0.0184(6) Uani 1 d .
H17A H 0.2541 -0.2721 0.1987 0.022 Uiso 1 calc R
C18 C 0.19803(13) -0.4194(3) 0.11241(19) 0.0164(5) Uani 1 d .
C19 C 0.13733(13) -0.3384(3) 0.09684(19) 0.0156(5) Uani 1 d .
C20 C 0.07468(13) -0.4119(3) 0.0585(2) 0.0174(5) Uani 1 d .
H20A H 0.0812 -0.5171 0.0587 0.021 Uiso 1 calc R
H20B H 0.0570 -0.3809 -0.0075 0.021 Uiso 1 calc R
C21 C 0.02722(14) -0.1840(3) 0.11968(18) 0.0160(5) Uani 1 d .
C22 C -0.08313(14) -0.1472(3) 0.1326(2) 0.0216(6) Uani 1 d .
H22A H -0.0824 -0.1942 0.1941 0.026 Uiso 1 calc R
H22B H -0.0971 -0.2193 0.0819 0.026 Uiso 1 calc R
C23 C -0.12934(15) -0.0268(4) 0.1186(2) 0.0268(7) Uani 1 d .
H23A H -0.1302 0.0381 0.0678 0.032 Uiso 1 calc R
C24 C -0.16914(16) -0.0070(4) 0.1742(3) 0.0298(7) Uani 1 d .
H24A H -0.1689 -0.0711 0.2253 0.036 Uiso 1 calc R
H24B H -0.1983 0.0714 0.1634 0.036 Uiso 1 calc R

loop_
_atom_site_aniso_label
_atom_site_aniso_U_11
_atom_site_aniso_U_22
_atom_site_aniso_U_33
_atom_site_aniso_U_23
_atom_site_aniso_U_13
_atom_site_aniso_U_12
Br1 0.01906(13) 0.01169(13) 0.01739(13) -0.00219(11) 0.00002(10) 0.00027(10)
Br2 0.02442(14) 0.01244(14) 0.01770(14) 0.00153(11) -0.00279(11) -0.00279(11)
S1 0.0173(3) 0.0143(3) 0.0198(3) -0.0021(3) 0.0035(3) 0.0051(3)
S2 0.0169(3) 0.0133(3) 0.0201(3) 0.0023(3) 0.0009(3) -0.0033(3)
Cl1 0.0180(3) 0.0288(4) 0.0211(3) -0.0023(3) 0.0028(3) -0.0042(3)
Cl2 0.0176(3) 0.0279(4) 0.0209(3) 0.0029(3) 0.0032(3) 0.0016(3)
N1 0.0164(11) 0.0141(12) 0.0168(11) 0.0006(9) 0.0022(9) 0.0024(9)
N2 0.0140(10) 0.0142(11) 0.0183(11) -0.0026(9) 0.0040(9) 0.0025(9)
N3 0.0160(11) 0.0165(13) 0.0281(13) -0.0040(10) 0.0052(10) 0.0012(9)
N4 0.0182(11) 0.0152(12) 0.0160(11) 0.0001(9) 0.0020(9) -0.0016(9)
N5 0.0191(11) 0.0134(12) 0.0177(11) 0.0010(9) 0.0028(9) -0.0029(9)
N6 0.0201(12) 0.0150(12) 0.0196(12) -0.0024(9) 0.0025(9) -0.0044(9)
C1 0.0188(13) 0.0149(14) 0.0193(13) 0.0003(11) -0.0007(11) 0.0047(11)
C2 0.0234(14) 0.0128(13) 0.0194(13) 0.0003(11) 0.0026(11) -0.0005(11)
C3 0.0153(12) 0.0230(15) 0.0174(13) -0.0050(11) 0.0038(11) -0.0021(11)
C4 0.0178(13) 0.0231(15) 0.0191(14) 0.0025(12) 0.0001(11) 0.0054(11)
C5 0.0205(13) 0.0184(15) 0.0178(13) 0.0069(11) 0.0020(11) 0.0029(11)
C6 0.0161(12) 0.0154(14) 0.0137(12) -0.0009(10) 0.0016(10) 0.0028(10)
C7 0.0176(13) 0.0148(13) 0.0137(12) -0.0025(10) 0.0030(10) 0.0034(10)
C8 0.0152(12) 0.0144(14) 0.0170(13) 0.0009(10) -0.0005(10) 0.0038(10)
C9 0.0201(13) 0.0182(14) 0.0133(12) -0.0003(10) 0.0005(10) 0.0056(11)
C10 0.0163(13) 0.0281(17) 0.0324(17) -0.0102(14) 0.0081(12) 0.0011(12)
C11 0.0248(15) 0.0249(17) 0.0291(16) -0.0024(13) 0.0016(13) 0.0069(13)
C12 0.035(2) 0.033(2) 0.056(3) -0.0022(19) -0.0025(18) -0.0073(16)
C13 0.0181(13) 0.0189(14) 0.0160(13) -0.0007(11) 0.0002(10) -0.0032(11)
C14 0.0216(14) 0.0179(14) 0.0184(13) 0.0005(11) 0.0027(11) -0.0019(11)
C15 0.0155(13) 0.0195(14) 0.0172(13) 0.0069(11) 0.0036(10) 0.0003(10)
C16 0.0164(13) 0.0238(15) 0.0152(13) 0.0019(11) 0.0017(10) -0.0060(11)
C17 0.0219(13) 0.0162(14) 0.0168(13) -0.0011(11) 0.0041(11) -0.0070(11)
C18 0.0183(13) 0.0186(14) 0.0124(12) 0.0021(11) 0.0035(10) -0.0020(11)
C19 0.0192(13) 0.0140(13) 0.0121(12) 0.0001(10) 0.0003(10) -0.0060(10)
C20 0.0180(13) 0.0145(14) 0.0187(13) -0.0010(11) 0.0019(11) -0.0016(10)
C21 0.0214(13) 0.0148(14) 0.0109(12) -0.0011(10) 0.0020(10) -0.0026(11)
C22 0.0181(13) 0.0234(16) 0.0216(14) -0.0002(12) 0.0010(11) -0.0033(12)
C23 0.0257(16) 0.0302(18) 0.0259(16) 0.0070(14) 0.0084(13) 0.0014(13)
C24 0.0332(18) 0.0210(16) 0.0391(19) -0.0013(14) 0.0164(15) 0.0019(13)

loop_
_atom_type_symbol
_atom_type_description
_atom_type_scat_dispersion_real
_atom_type_scat_dispersion_imag
_atom_type_scat_source
C C 0.0033 0.0016 'International Tables Vol C Tables 4.2.6.8 and 6.1.1.4'
H H 0.0000 0.0000 'International Tables Vol C Tables 4.2.6.8 and 6.1.1.4'
Cl Cl 0.1484 0.1585 'International Tables Vol C Tables 4.2.6.8 and 6.1.1.4'
N N 0.0061 0.0033 'International Tables Vol C Tables 4.2.6.8 and 6.1.1.4'
S S 0.1246 0.1234 'International Tables Vol C Tables 4.2.6.8 and 6.1.1.4'
Br Br -0.2901 2.4595 'International Tables Vol C Tables 4.2.6.8 and 6.1.1.4'

loop_
_geom_angle_atom_site_label_1
_geom_angle_atom_site_label_2
_geom_angle_atom_site_label_3
_geom_angle
C9 S1 C8 94.55(14)
C21 S2 C20 94.65(13)
C7 N1 N2 116.6(2)
C7 N1 H1A 121.7
N2 N1 H1A 121.7
C9 N2 N1 125.9(2)
C9 N2 H2A 117.1
N1 N2 H2A 117.1
C9 N3 C10 125.2(3)
C9 N3 H3A 117.4
C10 N3 H3A 117.4
C19 N4 N5 116.0(2)
C19 N4 H4A 122.0
N5 N4 H4A 122.0
C21 N5 N4 125.6(2)
C21 N5 H5A 117.2
N4 N5 H5A 117.2
C21 N6 C22 122.2(3)
C21 N6 H6A 118.9
C22 N6 H6A 118.9
C2 C1 C6 120.9(3)
C2 C1 H1B 119.6
C6 C1 H1B 119.6
C1 C2 C3 119.0(3)
C1 C2 H2B 120.5
C3 C2 H2B 120.5
C4 C3 C2 121.7(3)
C4 C3 Cl1 119.2(2)
C2 C3 Cl1 119.0(2)
C3 C4 C5 118.9(3)
C3 C4 H4B 120.6
C5 C4 H4B 120.6
C4 C5 C6 120.6(3)
C4 C5 H5B 119.7
C6 C5 H5B 119.7
C1 C6 C5 118.8(3)
C1 C6 C7 121.5(3)
C5 C6 C7 119.7(3)
N1 C7 C6 118.0(2)
N1 C7 C8 121.0(3)
C6 C7 C8 121.0(2)
C7 C8 S1 109.00(19)
C7 C8 H8A 109.9
S1 C8 H8A 109.9
C7 C8 H8B 109.9
S1 C8 H8B 109.9
H8A C8 H8B 108.3
N3 C9 N2 119.0(3)
N3 C9 S1 121.6(2)
N2 C9 S1 119.4(2)
N3 C10 C11 112.5(3)
N3 C10 H10A 109.1
C11 C10 H10A 109.1
N3 C10 H10B 109.1
C11 C10 H10B 109.1
H10A C10 H10B 107.8
C12 C11 C10 123.7(3)
C12 C11 H11A 118.2
C10 C11 H11A 118.2
C11 C12 H12A 120.0
C11 C12 H12B 120.0
H12A C12 H12B 120.0
C14 C13 C18 121.2(3)
C14 C13 H13A 119.4
C18 C13 H13A 119.4
C13 C14 C15 118.9(3)
C13 C14 H14A 120.6
C15 C14 H14A 120.6
C16 C15 C14 121.4(3)
C16 C15 Cl2 119.7(2)
C14 C15 Cl2 118.9(2)
C15 C16 C17 119.5(3)
C15 C16 H16A 120.2
C17 C16 H16A 120.2
C16 C17 C18 120.7(3)
C16 C17 H17A 119.7
C18 C17 H17A 119.7
C13 C18 C17 118.3(3)
C13 C18 C19 120.9(3)
C17 C18 C19 120.8(3)
N4 C19 C18 117.9(3)
N4 C19 C20 121.8(3)
C18 C19 C20 120.3(2)
C19 C20 S2 108.92(19)
C19 C20 H20A 109.9
S2 C20 H20A 109.9
C19 C20 H20B 109.9
S2 C20 H20B 109.9
H20A C20 H20B 108.3
N6 C21 N5 119.8(3)
N6 C21 S2 120.6(2)
N5 C21 S2 119.5(2)
N6 C22 C23 110.9(3)
N6 C22 H22A 109.5
C23 C22 H22A 109.5
N6 C22 H22B 109.5
C23 C22 H22B 109.5
H22A C22 H22B 108.0
C24 C23 C22 121.9(3)
C24 C23 H23A 119.0
C22 C23 H23A 119.0
C23 C24 H24A 120.0
C23 C24 H24B 120.0
H24A C24 H24B 120.0

loop_
_geom_bond_atom_site_label_1
_geom_bond_atom_site_label_2
_geom_bond_distance
S1 C9 1.726(3)
S1 C8 1.801(3)
S2 C21 1.720(3)
S2 C20 1.805(3)
Cl1 C3 1.742(3)
Cl2 C15 1.739(3)
N1 C7 1.285(4)
N1 N2 1.392(3)
N1 H1A 0.8800
N2 C9 1.335(4)
N2 H2A 0.8800
N3 C9 1.316(4)
N3 C10 1.461(4)
N3 H3A 0.8800
N4 C19 1.287(4)
N4 N5 1.395(3)
N4 H4A 0.8800
N5 C21 1.349(4)
N5 H5A 0.8800
N6 C21 1.306(4)
N6 C22 1.465(4)
N6 H6A 0.8800
C1 C2 1.380(4)
C1 C6 1.391(4)
C1 H1B 0.9500
C2 C3 1.382(4)
C2 H2B 0.9500
C3 C4 1.377(4)
C4 C5 1.384(4)
C4 H4B 0.9500
C5 C6 1.401(4)
C5 H5B 0.9500
C6 C7 1.474(4)
C7 C8 1.498(4)
C8 H8A 0.9900
C8 H8B 0.9900
C10 C11 1.478(4)
C10 H10A 0.9900
C10 H10B 0.9900
C11 C12 1.307(5)
C11 H11A 0.9500
C12 H12A 0.9500
C12 H12B 0.9500
C13 C14 1.382(4)
C13 C18 1.392(4)
C13 H13A 0.9500
C14 C15 1.383(4)
C14 H14A 0.9500
C15 C16 1.375(4)
C16 C17 1.377(4)
C16 H16A 0.9500
C17 C18 1.406(4)
C17 H17A 0.9500
C18 C19 1.472(4)
C19 C20 1.493(4)
C20 H20A 0.9900
C20 H20B 0.9900
C22 C23 1.477(4)
C22 H22A 0.9900
C22 H22B 0.9900
C23 C24 1.308(4)
C23 H23A 0.9500
C24 H24A 0.9500
C24 H24B 0.9500
